data_2207485
loop_
_publ_author_name
'Hema, R.'
'Parthasarathi, V.'
'Ravikumar, K.'
'Sridhar, B.'
'Pandiarajan, K.'
'Muthukumaran, G.'

_publ_section_title
;<i>r</i>-2,<i>c</i>-6-Bis(2-chlorophenyl)-<i>t</i>-3,<i>t</i>-5-dimethyl-1-nitrosopiperidin-4-one
 oxime
;
_journal_coeditor_code CI6677
_journal_issue 12
_journal_name_full 'Acta Crystallographica Section E'
_journal_page_first o3987
_journal_page_last o3989
_journal_paper_doi 10.1107/S160053680503521X
_journal_volume 61
_journal_year 2005
_chemical_formula_iupac 'C19 H19 Cl2 N3 O2'
_chemical_formula_moiety 'C19 H19 Cl2 N3 O2'
_chemical_formula_sum 'C19 H19 Cl2 N3 O2'
_chemical_formula_weight 392.27
_chemical_name_systematic
;
t(3),t(5)-Dimethyl N-nitroso-r(2),c(6)-bis(o-chlorophenyl)piperidine-4-one
oxime.
;
_space_group_IT_number 2
_symmetry_cell_setting triclinic
_symmetry_space_group_name_Hall '-P 1'
_symmetry_space_group_name_H-M 'P -1'
_atom_sites_solution_hydrogens geom
_atom_sites_solution_primary direct
_atom_sites_solution_secondary difmap
_audit_creation_method SHELXL-97
_cell_angle_alpha 90.225(2)
_cell_angle_beta 101.459(2)
_cell_angle_gamma 94.810(2)
_cell_formula_units_Z 2
_cell_length_a 7.9168(7)
_cell_length_b 8.5941(8)
_cell_length_c 14.1572(13)
_cell_measurement_reflns_used 6230
_cell_measurement_temperature 273(2)
_cell_measurement_theta_max 28.03
_cell_measurement_theta_min 2.4
_cell_volume 940.49(15)
_computing_cell_refinement 'SAINT (Bruker, 2001)'
_computing_data_collection 'SMART (Bruker, 2001)'
_computing_data_reduction SAINT
_computing_molecular_graphics 'ORTEP-3 (Farrugia, 1997)'
_computing_publication_material SHELXL97
_computing_structure_refinement 'SHELXL97 (Sheldrick, 1997)'
_computing_structure_solution 'SHELXS97 (Sheldrick, 1997)'
_diffrn_ambient_temperature 273(2)
_diffrn_measured_fraction_theta_full 0.995
_diffrn_measured_fraction_theta_max 0.995
_diffrn_measurement_device_type 'Bruker SMART APEX CCD area-detector'
_diffrn_measurement_method '\w scan'
_diffrn_radiation_monochromator graphite
_diffrn_radiation_source 'fine-focus sealed tube'
_diffrn_radiation_type MoK\a
_diffrn_radiation_wavelength 0.71073
_diffrn_reflns_av_R_equivalents 0.0152
_diffrn_reflns_av_sigmaI/netI 0.0162
_diffrn_reflns_limit_h_max 9
_diffrn_reflns_limit_h_min -9
_diffrn_reflns_limit_k_max 10
_diffrn_reflns_limit_k_min -10
_diffrn_reflns_limit_l_max 16
_diffrn_reflns_limit_l_min -16
_diffrn_reflns_number 9029
_diffrn_reflns_theta_full 25.00
_diffrn_reflns_theta_max 25.00
_diffrn_reflns_theta_min 2.38
_diffrn_standards_number 0
_exptl_absorpt_coefficient_mu 0.364
_exptl_absorpt_correction_type none
_exptl_crystal_colour colourless
_exptl_crystal_density_diffrn 1.385
_exptl_crystal_density_method 'not measured'
_exptl_crystal_description Block
_exptl_crystal_F_000 408
_exptl_crystal_size_max 0.20
_exptl_crystal_size_mid 0.18
_exptl_crystal_size_min 0.18
_refine_diff_density_max 0.414
_refine_diff_density_min -0.209
_refine_ls_extinction_method none
_refine_ls_goodness_of_fit_ref 1.036
_refine_ls_hydrogen_treatment constr
_refine_ls_matrix_type full
_refine_ls_number_parameters 238
_refine_ls_number_reflns 3313
_refine_ls_number_restraints 0
_refine_ls_restrained_S_all 1.036
_refine_ls_R_factor_all 0.0409
_refine_ls_R_factor_gt 0.0383
_refine_ls_shift/su_max 0.001
_refine_ls_shift/su_mean <0.001
_refine_ls_structure_factor_coef Fsqd
_refine_ls_weighting_details 'calc w=1/[\s^2^(Fo^2^)+(0.0478P)^2^+0.4270P] where P=(Fo^2^+2Fc^2^)/3'
_refine_ls_weighting_scheme calc
_refine_ls_wR_factor_gt 0.0990
_refine_ls_wR_factor_ref 0.1008
_reflns_number_gt 3062
_reflns_number_total 3313
_reflns_threshold_expression 'I > 2\s(I)'
_cod_data_source_file ci6677.cif
_cod_data_source_block I
_cod_depositor_comments
;
The following automatic conversions were performed:
'_symmetry_cell_setting' value 'Triclinic' changed to 'triclinic'
according to '/home/saulius/struct/CIF-dictionaries/cif_core.dic'
dictionary named 'cif_core.dic' version 2.4.1 from 2010-06-29.

Automatic conversion script
Id: cif_fix_enum 1527 2010-12-29 10:47:43Z saulius 

The following automatic conversions were performed:

'_symmetry_cell_setting' value 'Triclinic' changed to 'triclinic'
according to /home/saulius/struct/CIF-dictionaries/cif_core.dic
dictionary named 'cif_core.dic' version 2.4.1 from 2010-06-29.

Automatic conversion script
Id: cif_fix_values 1715 2011-07-08 13:25:40Z adriana 
;
_cod_database_code 2207485
_cod_database_fobs_code 2207485

loop_
_symmetry_equiv_pos_as_xyz
'x, y, z'
'-x, -y, -z'

loop_
_atom_site_label
_atom_site_fract_x
_atom_site_fract_y
_atom_site_fract_z
_atom_site_U_iso_or_equiv
_atom_site_adp_type
_atom_site_calc_flag
_atom_site_refinement_flags
_atom_site_occupancy
_atom_site_type_symbol
Cl1 -0.28911(7) 0.69334(7) 0.05545(4) 0.06533(19) Uani d . 1 Cl
Cl2 0.17287(8) 0.87254(7) 0.50968(4) 0.06339(18) Uani d . 1 Cl
N1 0.09785(17) 0.91367(16) 0.27903(10) 0.0348(3) Uani d . 1 N
N21 -0.0258(2) 0.99265(18) 0.30342(12) 0.0468(4) Uani d . 1 N
N23 0.40854(19) 0.96741(17) 0.08402(11) 0.0407(3) Uani d . 1 N
O22 -0.17098(18) 0.95549(18) 0.25574(12) 0.0586(4) Uani d . 1 O
O24 0.51706(18) 1.10777(15) 0.09550(10) 0.0504(3) Uani d . 1 O
H24 0.5727 1.1137 0.0524 0.060 Uiso calc R 1 H
C2 0.2749(2) 0.97996(19) 0.32025(12) 0.0365(4) Uani d . 1 C
H2 0.2634 1.0651 0.3642 0.044 Uiso calc R 1 H
C3 0.3496(2) 1.0565(2) 0.23774(13) 0.0394(4) Uani d . 1 C
H3 0.4728 1.0870 0.2616 0.047 Uiso calc R 1 H
C4 0.3320(2) 0.9430(2) 0.15440(12) 0.0374(4) Uani d . 1 C
C5 0.2229(2) 0.7894(2) 0.15403(13) 0.0416(4) Uani d . 1 C
H5 0.2911 0.7221 0.1997 0.050 Uiso calc R 1 H
C6 0.0567(2) 0.81217(19) 0.19219(12) 0.0354(4) Uani d . 1 C
H6 -0.0218 0.8646 0.1424 0.043 Uiso calc R 1 H
C7 0.1824(3) 0.7036(3) 0.05703(17) 0.0679(7) Uani d . 1 C
H71 0.1186 0.7673 0.0095 0.102 Uiso calc R 1 H
H72 0.1147 0.6071 0.0619 0.102 Uiso calc R 1 H
H73 0.2885 0.6823 0.0384 0.102 Uiso calc R 1 H
C8 0.2589(3) 1.2033(2) 0.20598(16) 0.0559(5) Uani d . 1 C
H81 0.3077 1.2517 0.1554 0.084 Uiso calc R 1 H
H82 0.2743 1.2751 0.2598 0.084 Uiso calc R 1 H
H83 0.1376 1.1754 0.1829 0.084 Uiso calc R 1 H
C9 -0.0362(2) 0.65809(19) 0.21299(12) 0.0355(4) Uani d . 1 C
C10 -0.1899(2) 0.5945(2) 0.15543(13) 0.0424(4) Uani d . 1 C
C11 -0.2689(3) 0.4517(2) 0.17451(15) 0.0506(5) Uani d . 1 C
H11 -0.3714 0.4121 0.1346 0.061 Uiso calc R 1 H
C12 -0.1959(3) 0.3688(2) 0.25217(16) 0.0536(5) Uani d . 1 C
H12 -0.2480 0.2722 0.2648 0.064 Uiso calc R 1 H
C13 -0.0451(3) 0.4290(2) 0.31155(16) 0.0527(5) Uani d . 1 C
H13 0.0042 0.3738 0.3649 0.063 Uiso calc R 1 H
C14 0.0330(2) 0.5720(2) 0.29161(14) 0.0441(4) Uani d . 1 C
H14 0.1349 0.6114 0.3322 0.053 Uiso calc R 1 H
C15 0.3865(2) 0.8666(2) 0.38052(13) 0.0400(4) Uani d . 1 C
C16 0.5340(2) 0.8172(2) 0.35496(16) 0.0538(5) Uani d . 1 C
H16 0.5616 0.8486 0.2967 0.065 Uiso calc R 1 H
C17 0.6409(3) 0.7227(3) 0.4135(2) 0.0676(6) Uani d . 1 C
H17 0.7390 0.6914 0.3945 0.081 Uiso calc R 1 H
C18 0.6025(3) 0.6753(3) 0.49956(19) 0.0690(7) Uani d . 1 C
H18 0.6748 0.6120 0.5392 0.083 Uiso calc R 1 H
C19 0.4573(3) 0.7211(3) 0.52759(16) 0.0599(6) Uani d . 1 C
H19 0.4305 0.6883 0.5858 0.072 Uiso calc R 1 H
C20 0.3518(3) 0.8157(2) 0.46886(13) 0.0462(4) Uani d . 1 C

loop_
_atom_site_aniso_label
_atom_site_aniso_U_11
_atom_site_aniso_U_22
_atom_site_aniso_U_33
_atom_site_aniso_U_12
_atom_site_aniso_U_13
_atom_site_aniso_U_23
Cl1 0.0584(3) 0.0712(4) 0.0560(3) -0.0062(3) -0.0090(2) 0.0103(3)
Cl2 0.0880(4) 0.0645(3) 0.0476(3) 0.0076(3) 0.0368(3) 0.0055(2)
N1 0.0349(7) 0.0341(7) 0.0388(8) -0.0011(6) 0.0171(6) -0.0017(6)
N21 0.0456(9) 0.0451(9) 0.0564(10) 0.0044(7) 0.0264(8) 0.0024(7)
N23 0.0432(8) 0.0393(8) 0.0431(8) -0.0063(6) 0.0210(7) -0.0001(6)
O22 0.0386(8) 0.0654(9) 0.0761(10) 0.0059(7) 0.0214(7) 0.0024(8)
O24 0.0551(8) 0.0486(7) 0.0514(8) -0.0128(6) 0.0273(6) 0.0007(6)
C2 0.0397(9) 0.0344(9) 0.0376(9) -0.0065(7) 0.0174(7) -0.0037(7)
C3 0.0429(9) 0.0367(9) 0.0414(9) -0.0070(7) 0.0192(8) -0.0010(7)
C4 0.0393(9) 0.0378(9) 0.0388(9) -0.0008(7) 0.0181(7) 0.0010(7)
C5 0.0479(10) 0.0365(9) 0.0449(10) -0.0055(7) 0.0240(8) -0.0052(7)
C6 0.0373(9) 0.0350(9) 0.0345(8) -0.0031(7) 0.0110(7) 0.0008(7)
C7 0.0775(15) 0.0656(14) 0.0657(14) -0.0243(12) 0.0399(12) -0.0251(11)
C8 0.0788(15) 0.0410(10) 0.0561(12) 0.0036(10) 0.0340(11) 0.0048(9)
C9 0.0346(8) 0.0346(8) 0.0390(9) -0.0011(7) 0.0135(7) -0.0010(7)
C10 0.0400(9) 0.0445(10) 0.0426(10) -0.0020(8) 0.0108(8) -0.0008(8)
C11 0.0430(10) 0.0492(11) 0.0579(12) -0.0126(8) 0.0130(9) -0.0081(9)
C12 0.0567(12) 0.0377(10) 0.0687(13) -0.0105(9) 0.0244(10) 0.0024(9)
C13 0.0556(12) 0.0433(11) 0.0598(12) 0.0004(9) 0.0143(10) 0.0143(9)
C14 0.0403(10) 0.0420(10) 0.0481(10) -0.0034(8) 0.0071(8) 0.0045(8)
C15 0.0378(9) 0.0390(9) 0.0409(9) -0.0098(7) 0.0083(7) -0.0040(7)
C16 0.0403(10) 0.0576(12) 0.0632(13) -0.0048(9) 0.0135(9) 0.0029(10)
C17 0.0416(11) 0.0643(14) 0.0942(19) 0.0041(10) 0.0071(11) 0.0032(13)
C18 0.0662(15) 0.0539(13) 0.0746(16) -0.0002(11) -0.0129(12) 0.0056(11)
C19 0.0758(15) 0.0504(12) 0.0468(11) -0.0050(11) 0.0004(10) 0.0032(9)
C20 0.0551(11) 0.0410(10) 0.0404(10) -0.0078(8) 0.0099(8) -0.0044(8)

loop_
_atom_type_symbol
_atom_type_description
_atom_type_scat_dispersion_real
_atom_type_scat_dispersion_imag
_atom_type_scat_source
C C 0.0033 0.0016 'International Tables Vol C Tables 4.2.6.8 and 6.1.1.4'
H H 0.0000 0.0000 'International Tables Vol C Tables 4.2.6.8 and 6.1.1.4'
N N 0.0061 0.0033 'International Tables Vol C Tables 4.2.6.8 and 6.1.1.4'
O O 0.0106 0.0060 'International Tables Vol C Tables 4.2.6.8 and 6.1.1.4'
Cl Cl 0.1484 0.1585 'International Tables Vol C Tables 4.2.6.8 and 6.1.1.4'

loop_
_geom_angle_atom_site_label_1
_geom_angle_atom_site_label_2
_geom_angle_atom_site_label_3
_geom_angle
N21 N1 C6 119.37(14)
N21 N1 C2 114.06(13)
C6 N1 C2 122.65(13)
O22 N21 N1 113.91(15)
C4 N23 O24 112.59(14)
N23 O24 H24 109.5
N1 C2 C15 114.12(13)
N1 C2 C3 107.33(14)
C15 C2 C3 115.80(14)
N1 C2 H2 106.3
C15 C2 H2 106.3
C3 C2 H2 106.3
C4 C3 C8 110.89(16)
C4 C3 C2 110.65(14)
C8 C3 C2 109.90(15)
C4 C3 H3 108.4
C8 C3 H3 108.4
C2 C3 H3 108.4
N23 C4 C3 123.20(15)
N23 C4 C5 117.39(15)
C3 C4 C5 119.38(14)
C4 C5 C7 113.69(15)
C4 C5 C6 110.99(14)
C7 C5 C6 111.55(16)
C4 C5 H5 106.7
C7 C5 H5 106.7
C6 C5 H5 106.7
N1 C6 C9 110.35(13)
N1 C6 C5 110.09(13)
C9 C6 C5 112.35(14)
N1 C6 H6 108.0
C9 C6 H6 108.0
C5 C6 H6 108.0
C5 C7 H71 109.5
C5 C7 H72 109.5
H71 C7 H72 109.5
C5 C7 H73 109.5
H71 C7 H73 109.5
H72 C7 H73 109.5
C3 C8 H81 109.5
C3 C8 H82 109.5
H81 C8 H82 109.5
C3 C8 H83 109.5
H81 C8 H83 109.5
H82 C8 H83 109.5
C14 C9 C10 116.56(16)
C14 C9 C6 120.19(15)
C10 C9 C6 123.24(16)
C11 C10 C9 121.98(18)
C11 C10 Cl1 117.54(15)
C9 C10 Cl1 120.48(14)
C12 C11 C10 119.93(18)
C12 C11 H11 120.0
C10 C11 H11 120.0
C11 C12 C13 119.74(17)
C11 C12 H12 120.1
C13 C12 H12 120.1
C12 C13 C14 119.80(19)
C12 C13 H13 120.1
C14 C13 H13 120.1
C13 C14 C9 121.99(18)
C13 C14 H14 119.0
C9 C14 H14 119.0
C16 C15 C20 116.42(18)
C16 C15 C2 122.41(16)
C20 C15 C2 121.02(16)
C17 C16 C15 121.9(2)
C17 C16 H16 119.0
C15 C16 H16 119.0
C18 C17 C16 119.9(2)
C18 C17 H17 120.1
C16 C17 H17 120.1
C17 C18 C19 120.1(2)
C17 C18 H18 119.9
C19 C18 H18 119.9
C18 C19 C20 119.5(2)
C18 C19 H19 120.2
C20 C19 H19 120.2
C19 C20 C15 122.1(2)
C19 C20 Cl2 117.17(16)
C15 C20 Cl2 120.70(16)

loop_
_geom_bond_atom_site_label_1
_geom_bond_atom_site_label_2
_geom_bond_distance
Cl1 C10 1.738(2)
Cl2 C20 1.738(2)
N1 N21 1.335(2)
N1 C6 1.471(2)
N1 C2 1.472(2)
N21 O22 1.228(2)
N23 C4 1.274(2)
N23 O24 1.4102(19)
O24 H24 0.82
C2 C15 1.520(3)
C2 C3 1.537(2)
C2 H2 0.98
C3 C4 1.505(2)
C3 C8 1.530(3)
C3 H3 0.98
C4 C5 1.515(2)
C5 C7 1.520(3)
C5 C6 1.545(2)
C5 H5 0.98
C6 C9 1.519(2)
C6 H6 0.98
C7 H71 0.96
C7 H72 0.96
C7 H73 0.96
C8 H81 0.96
C8 H82 0.96
C8 H83 0.96
C9 C14 1.385(3)
C9 C10 1.391(2)
C10 C11 1.382(3)
C11 C12 1.369(3)
C11 H11 0.93
C12 C13 1.376(3)
C12 H12 0.93
C13 C14 1.384(3)
C13 H13 0.93
C14 H14 0.93
C15 C16 1.387(3)
C15 C20 1.397(3)
C16 C17 1.380(3)
C16 H16 0.93
C17 C18 1.369(4)
C17 H17 0.93
C18 C19 1.375(4)
C18 H18 0.93
C19 C20 1.376(3)
C19 H19 0.93

loop_
_geom_hbond_atom_site_label_D
_geom_hbond_atom_site_label_H
_geom_hbond_atom_site_label_A
_geom_hbond_site_symmetry_A
_geom_hbond_distance_DH
_geom_hbond_distance_HA
_geom_hbond_distance_DA
_geom_hbond_angle_DHA
_geom_hbond_publ_flag
O24 H24 N23 2_675 0.82 2.09 2.8052(19) 146 yes

loop_
_geom_torsion_atom_site_label_1
_geom_torsion_atom_site_label_2
_geom_torsion_atom_site_label_3
_geom_torsion_atom_site_label_4
_geom_torsion
C6 N1 N21 O22 9.0(2)
C2 N1 N21 O22 167.34(15)
N21 N1 C2 C15 122.96(16)
C6 N1 C2 C15 -79.50(19)
N21 N1 C2 C3 -107.32(16)
C6 N1 C2 C3 50.23(19)
N1 C2 C3 C4 -52.63(18)
C15 C2 C3 C4 76.14(19)
N1 C2 C3 C8 70.18(18)
C15 C2 C3 C8 -161.05(15)
O24 N23 C4 C3 2.9(2)
O24 N23 C4 C5 -175.24(15)
C8 C3 C4 N23 69.9(2)
C2 C3 C4 N23 -167.89(17)
C8 C3 C4 C5 -111.99(18)
C2 C3 C4 C5 10.2(2)
N23 C4 C5 C7 -15.1(3)
C3 C4 C5 C7 166.72(19)
N23 C4 C5 C6 -141.78(17)
C3 C4 C5 C6 40.0(2)
N21 N1 C6 C9 -79.21(18)
C2 N1 C6 C9 124.39(16)
N21 N1 C6 C5 156.22(15)
C2 N1 C6 C5 -0.2(2)
C4 C5 C6 N1 -44.38(19)
C7 C5 C6 N1 -172.28(17)
C4 C5 C6 C9 -167.79(15)
C7 C5 C6 C9 64.3(2)
N1 C6 C9 C14 -51.3(2)
C5 C6 C9 C14 71.9(2)
N1 C6 C9 C10 129.75(17)
C5 C6 C9 C10 -106.98(19)
C14 C9 C10 C11 -0.9(3)
C6 C9 C10 C11 178.03(17)
C14 C9 C10 Cl1 179.47(14)
C6 C9 C10 Cl1 -1.6(2)
C9 C10 C11 C12 0.2(3)
Cl1 C10 C11 C12 179.81(16)
C10 C11 C12 C13 0.7(3)
C11 C12 C13 C14 -0.9(3)
C12 C13 C14 C9 0.1(3)
C10 C9 C14 C13 0.8(3)
C6 C9 C14 C13 -178.20(17)
N1 C2 C15 C16 116.29(18)
C3 C2 C15 C16 -9.1(2)
N1 C2 C15 C20 -68.5(2)
C3 C2 C15 C20 166.17(16)
C20 C15 C16 C17 0.0(3)
C2 C15 C16 C17 175.47(19)
C15 C16 C17 C18 0.0(3)
C16 C17 C18 C19 0.3(4)
C17 C18 C19 C20 -0.5(3)
C18 C19 C20 C15 0.5(3)
C18 C19 C20 Cl2 -178.71(17)
C16 C15 C20 C19 -0.3(3)
C2 C15 C20 C19 -175.78(17)
C16 C15 C20 Cl2 178.92(14)
C2 C15 C20 Cl2 3.4(2)
